data_7008303
loop_
_publ_author_name
'Barreiro, Elena'
'Casas, Jos\'e S'
'Couce, Maria D.'
'S\'anchez, Agust\'in'
'Sordo, Jos\'e'
'Varela, Jos\'e M'
'V\'azquez-L\'opez, Ezequiel M'

_publ_section_title
;
 New structural features in triphenylphosphinesilver(I)
 sulfanylcarboxylates.
;
_journal_issue 9
_journal_name_full 'Dalton transactions (Cambridge, England : 2003)'
_journal_page_first 1707
_journal_page_last 1715
_journal_paper_doi 10.1039/b501309g
_journal_year 2005
_chemical_formula_sum 'C45 H35 Ag2 Cl O2 P2 S'
_chemical_formula_weight 952.92
_chemical_name_systematic
;
?
;
_space_group_IT_number 2
_symmetry_cell_setting triclinic
_symmetry_space_group_name_Hall '-P 1'
_symmetry_space_group_name_H-M 'P -1'
_atom_sites_solution_hydrogens geom
_atom_sites_solution_primary direct
_atom_sites_solution_secondary difmap
_audit_creation_method SHELXL-97
_cell_angle_alpha 113.369(2)
_cell_angle_beta 104.383(2)
_cell_angle_gamma 96.518(2)
_cell_formula_units_Z 2
_cell_length_a 11.7866(10)
_cell_length_b 13.2797(12)
_cell_length_c 14.8441(13)
_cell_measurement_temperature 293(2)
_cell_volume 2006.4(3)
_computing_cell_refinement 'Bruker SMART'
_computing_data_collection 'Bruker SMART'
_computing_data_reduction 'Bruker SAINT'
_computing_molecular_graphics ZORTEP
_computing_publication_material SHELXL97
_computing_structure_refinement 'SHELXL-97 (Sheldrick, 1997)'
_computing_structure_solution 'SHELXS-97 (Sheldrick, 1990)'
_diffrn_ambient_temperature 293(2)
_diffrn_measured_fraction_theta_full 0.866
_diffrn_measured_fraction_theta_max 0.866
_diffrn_measurement_device_type 'CCD area detector'
_diffrn_measurement_method 'phi and omega scans'
_diffrn_radiation_monochromator graphite
_diffrn_radiation_source 'fine-focus sealed tube'
_diffrn_radiation_type MoK\a
_diffrn_radiation_wavelength 0.71073
_diffrn_reflns_av_R_equivalents 0.0527
_diffrn_reflns_av_sigmaI/netI 0.1599
_diffrn_reflns_limit_h_max 15
_diffrn_reflns_limit_h_min -15
_diffrn_reflns_limit_k_max 17
_diffrn_reflns_limit_k_min -12
_diffrn_reflns_limit_l_max 15
_diffrn_reflns_limit_l_min -19
_diffrn_reflns_number 12024
_diffrn_reflns_theta_full 28.05
_diffrn_reflns_theta_max 28.05
_diffrn_reflns_theta_min 1.58
_exptl_absorpt_coefficient_mu 1.212
_exptl_absorpt_correction_T_max 1.000000
_exptl_absorpt_correction_T_min 0.818497
_exptl_absorpt_correction_type multi-scan
_exptl_crystal_colour colorless
_exptl_crystal_density_diffrn 1.577
_exptl_crystal_density_method 'not measured'
_exptl_crystal_description prism
_exptl_crystal_F_000 956
_exptl_crystal_size_max .19
_exptl_crystal_size_mid .13
_exptl_crystal_size_min .09
_refine_diff_density_max 0.699
_refine_diff_density_min -0.481
_refine_diff_density_rms 0.084
_refine_ls_extinction_method none
_refine_ls_goodness_of_fit_ref 0.778
_refine_ls_hydrogen_treatment mixed
_refine_ls_matrix_type full
_refine_ls_number_parameters 478
_refine_ls_number_reflns 8436
_refine_ls_number_restraints 0
_refine_ls_restrained_S_all 0.778
_refine_ls_R_factor_all 0.1285
_refine_ls_R_factor_gt 0.0486
_refine_ls_shift/su_max 0.012
_refine_ls_shift/su_mean 0.001
_refine_ls_structure_factor_coef Fsqd
_refine_ls_weighting_details 'calc w=1/[\s^2^(Fo^2^)+(0.0152P)^2^+0.0000P] where P=(Fo^2^+2Fc^2^)/3'
_refine_ls_weighting_scheme calc
_refine_ls_wR_factor_gt 0.0701
_refine_ls_wR_factor_ref 0.0853
_reflns_number_gt 3874
_reflns_number_total 8436
_reflns_threshold_expression >2sigma(I)
_cod_data_source_file b501309g.txt
_cod_data_source_block 2
_cod_depositor_comments
;
The following automatic conversions were performed:
'_symmetry_cell_setting' value 'Triclinic' changed to 'triclinic'
according to '/home/saulius/struct/CIF-dictionaries/cif_core.dic'
dictionary named 'cif_core.dic' version 2.4.1 from 2010-06-29.

Automatic conversion script
Id: cif_fix_enum 1527 2010-12-29 10:47:43Z saulius 
;
_cod_original_sg_symbol_H-M P-1
_cod_database_code 7008303

loop_
_symmetry_equiv_pos_as_xyz
'x, y, z'
'-x, -y, -z'

loop_
_atom_site_label
_atom_site_type_symbol
_atom_site_fract_x
_atom_site_fract_y
_atom_site_fract_z
_atom_site_U_iso_or_equiv
_atom_site_adp_type
_atom_site_occupancy
_atom_site_symmetry_multiplicity
_atom_site_calc_flag
_atom_site_refinement_flags
_atom_site_disorder_assembly
_atom_site_disorder_group
Ag1 Ag 0.20577(4) 0.56912(4) 0.16795(3) 0.04687(14) Uani 1 1 d . . .
Ag2 Ag 0.13934(4) 0.33563(4) -0.02863(4) 0.05023(15) Uani 1 1 d . . .
Cl Cl 0.2113(2) 0.73589(19) -0.25441(18) 0.1182(9) Uani 1 1 d . . .
S S 0.27289(12) 0.52148(11) 0.01718(11) 0.0405(4) Uani 1 1 d . . .
O1 O 0.0728(3) 0.6395(3) 0.0737(3) 0.0492(10) Uani 1 1 d . . .
O2 O -0.0117(3) 0.6198(3) -0.0844(3) 0.0453(10) Uani 1 1 d . . .
C1 C 0.0742(5) 0.6173(4) -0.0175(4) 0.0362(14) Uani 1 1 d . . .
C2 C 0.1864(4) 0.5899(4) -0.0445(4) 0.0313(13) Uani 1 1 d . . .
C3 C 0.2136(5) 0.6228(4) -0.1124(4) 0.0456(15) Uani 1 1 d . . .
H3 H 0.1554 0.6536 -0.1401 0.055 Uiso 1 1 calc R . .
C4 C 0.3145(5) 0.6206(4) -0.1521(4) 0.0430(15) Uani 1 1 d . . .
C5 C 0.3237(5) 0.6712(5) -0.2184(5) 0.0523(17) Uani 1 1 d . . .
C6 C 0.4164(6) 0.6714(5) -0.2576(5) 0.074(2) Uani 1 1 d . . .
H6 H 0.4195 0.7078 -0.2994 0.088 Uiso 1 1 calc R . .
C7 C 0.5054(6) 0.6185(6) -0.2359(5) 0.074(2) Uani 1 1 d . . .
H7 H 0.5686 0.6180 -0.2630 0.089 Uiso 1 1 calc R . .
C8 C 0.4993(6) 0.5668(6) -0.1742(5) 0.083(2) Uani 1 1 d . . .
H8 H 0.5583 0.5296 -0.1594 0.099 Uiso 1 1 calc R . .
C9 C 0.4059(5) 0.5691(6) -0.1330(5) 0.067(2) Uani 1 1 d . . .
H9 H 0.4051 0.5338 -0.0900 0.080 Uiso 1 1 calc R . .
P1 P 0.21165(14) 0.60067(13) 0.33662(12) 0.0445(4) Uani 1 1 d . . .
C111 C 0.2421(5) 0.4867(4) 0.3685(4) 0.0383(14) Uani 1 1 d . . .
C112 C 0.1714(5) 0.3797(5) 0.2996(4) 0.0569(18) Uani 1 1 d . . .
H112 H 0.1115 0.3700 0.2406 0.068 Uiso 1 1 calc R . .
C113 C 0.1884(6) 0.2875(5) 0.3173(5) 0.067(2) Uani 1 1 d . . .
H113 H 0.1389 0.2164 0.2711 0.081 Uiso 1 1 calc R . .
C114 C 0.2780(6) 0.3002(6) 0.4027(6) 0.0636(19) Uani 1 1 d . . .
H114 H 0.2905 0.2375 0.4135 0.076 Uiso 1 1 calc R . .
C115 C 0.3490(6) 0.4049(6) 0.4718(5) 0.0616(19) Uani 1 1 d . . .
H115 H 0.4095 0.4135 0.5301 0.074 Uiso 1 1 calc R . .
C116 C 0.3307(5) 0.4987(5) 0.4551(4) 0.0521(17) Uani 1 1 d . . .
H116 H 0.3786 0.5701 0.5028 0.063 Uiso 1 1 calc R . .
C121 C 0.0698(5) 0.6183(4) 0.3582(4) 0.0397(14) Uani 1 1 d . . .
C122 C -0.0087(6) 0.6485(5) 0.2956(5) 0.0611(18) Uani 1 1 d . . .
H122 H 0.0124 0.6609 0.2438 0.073 Uiso 1 1 calc R . .
C123 C -0.1199(7) 0.6612(6) 0.3075(5) 0.080(2) Uani 1 1 d . . .
H123 H -0.1710 0.6849 0.2654 0.096 Uiso 1 1 calc R . .
C124 C -0.1553(6) 0.6400(6) 0.3789(6) 0.070(2) Uani 1 1 d . . .
H124 H -0.2310 0.6466 0.3853 0.084 Uiso 1 1 calc R . .
C125 C -0.0780(6) 0.6088(5) 0.4411(5) 0.073(2) Uani 1 1 d . . .
H125 H -0.0997 0.5960 0.4925 0.088 Uiso 1 1 calc R . .
C126 C 0.0319(6) 0.5959(5) 0.4297(5) 0.0648(19) Uani 1 1 d . . .
H126 H 0.0820 0.5712 0.4715 0.078 Uiso 1 1 calc R . .
C131 C 0.3227(5) 0.7256(5) 0.4385(5) 0.0478(16) Uani 1 1 d . . .
C132 C 0.4268(6) 0.7581(5) 0.4192(5) 0.0654(19) Uani 1 1 d . . .
H132 H 0.4368 0.7153 0.3560 0.078 Uiso 1 1 calc R . .
C133 C 0.5160(6) 0.8527(6) 0.4922(6) 0.078(2) Uani 1 1 d . . .
H133 H 0.5860 0.8732 0.4790 0.094 Uiso 1 1 calc R . .
C134 C 0.4992(8) 0.9153(6) 0.5841(7) 0.090(3) Uani 1 1 d . . .
H134 H 0.5581 0.9796 0.6336 0.108 Uiso 1 1 calc R . .
C135 C 0.3986(7) 0.8856(7) 0.6039(6) 0.094(3) Uani 1 1 d . . .
H135 H 0.3889 0.9289 0.6672 0.113 Uiso 1 1 calc R . .
C136 C 0.3110(6) 0.7924(6) 0.5321(5) 0.075(2) Uani 1 1 d . . .
H136 H 0.2416 0.7735 0.5468 0.090 Uiso 1 1 calc R . .
P2 P 0.17627(13) 0.15183(12) -0.10383(12) 0.0444(4) Uani 1 1 d . . .
C211 C 0.3242(5) 0.1522(5) -0.1186(4) 0.0458(16) Uani 1 1 d . . .
C212 C 0.3704(6) 0.2280(6) -0.1484(6) 0.074(2) Uani 1 1 d . . .
H212 H 0.3248 0.2761 -0.1621 0.089 Uiso 1 1 calc R . .
C213 C 0.4834(7) 0.2344(6) -0.1587(6) 0.087(3) Uani 1 1 d . . .
H213 H 0.5133 0.2873 -0.1787 0.104 Uiso 1 1 calc R . .
C214 C 0.5514(7) 0.1656(7) -0.1404(6) 0.092(3) Uani 1 1 d . . .
H214 H 0.6268 0.1688 -0.1494 0.111 Uiso 1 1 calc R . .
C215 C 0.5081(7) 0.0924(7) -0.1090(6) 0.096(3) Uani 1 1 d . . .
H215 H 0.5560 0.0468 -0.0931 0.116 Uiso 1 1 calc R . .
C216 C 0.3941(6) 0.0827(6) -0.0994(5) 0.074(2) Uani 1 1 d . . .
H216 H 0.3650 0.0290 -0.0800 0.089 Uiso 1 1 calc R . .
C221 C 0.1664(5) 0.0647(5) -0.0351(5) 0.0430(15) Uani 1 1 d . . .
C222 C 0.0976(5) -0.0459(5) -0.0843(5) 0.0596(18) Uani 1 1 d . . .
H222 H 0.0511 -0.0773 -0.1538 0.071 Uiso 1 1 calc R . .
C223 C 0.0986(7) -0.1086(6) -0.0293(7) 0.081(3) Uani 1 1 d . . .
H223 H 0.0530 -0.1827 -0.0622 0.097 Uiso 1 1 calc R . .
C224 C 0.1644(8) -0.0641(8) 0.0708(8) 0.091(3) Uani 1 1 d . . .
H224 H 0.1637 -0.1073 0.1071 0.110 Uiso 1 1 calc R . .
C225 C 0.2330(7) 0.0445(7) 0.1202(6) 0.083(2) Uani 1 1 d . . .
H225 H 0.2789 0.0749 0.1898 0.099 Uiso 1 1 calc R . .
C226 C 0.2340(6) 0.1084(5) 0.0672(5) 0.0651(19) Uani 1 1 d . . .
H226 H 0.2809 0.1821 0.1009 0.078 Uiso 1 1 calc R . .
C231 C 0.0722(5) 0.0698(5) -0.2355(4) 0.0468(16) Uani 1 1 d . . .
C232 C -0.0352(6) 0.0978(5) -0.2604(5) 0.0624(19) Uani 1 1 d . . .
H232 H -0.0536 0.1567 -0.2107 0.075 Uiso 1 1 calc R . .
C233 C -0.1172(6) 0.0381(6) -0.3601(6) 0.079(2) Uani 1 1 d . . .
H233 H -0.1897 0.0581 -0.3778 0.095 Uiso 1 1 calc R . .
C234 C -0.0903(8) -0.0503(7) -0.4319(6) 0.090(3) Uani 1 1 d . . .
H234 H -0.1451 -0.0908 -0.4984 0.108 Uiso 1 1 calc R . .
C235 C 0.0158(7) -0.0792(6) -0.4066(6) 0.090(3) Uani 1 1 d . . .
H235 H 0.0330 -0.1395 -0.4559 0.107 Uiso 1 1 calc R . .
C236 C 0.0972(6) -0.0208(5) -0.3098(5) 0.073(2) Uani 1 1 d . . .
H236 H 0.1697 -0.0413 -0.2933 0.087 Uiso 1 1 calc R . .

loop_
_atom_site_aniso_label
_atom_site_aniso_U_11
_atom_site_aniso_U_22
_atom_site_aniso_U_33
_atom_site_aniso_U_23
_atom_site_aniso_U_13
_atom_site_aniso_U_12
Ag1 0.0549(3) 0.0572(3) 0.0363(3) 0.0264(2) 0.0177(2) 0.0132(3)
Ag2 0.0554(3) 0.0416(3) 0.0614(4) 0.0235(3) 0.0261(3) 0.0204(2)
Cl 0.178(2) 0.164(2) 0.146(2) 0.1344(18) 0.1251(18) 0.1226(18)
S 0.0422(9) 0.0495(9) 0.0449(9) 0.0306(8) 0.0200(7) 0.0163(8)
O1 0.056(3) 0.064(3) 0.046(3) 0.031(2) 0.029(2) 0.028(2)
O2 0.036(2) 0.061(3) 0.048(3) 0.032(2) 0.013(2) 0.019(2)
C1 0.049(4) 0.022(3) 0.044(4) 0.018(3) 0.019(3) 0.010(3)
C2 0.030(3) 0.029(3) 0.035(3) 0.015(3) 0.011(3) 0.006(2)
C3 0.052(4) 0.059(4) 0.047(4) 0.038(3) 0.022(3) 0.022(3)
C4 0.041(4) 0.054(4) 0.037(4) 0.021(3) 0.014(3) 0.014(3)
C5 0.066(4) 0.059(4) 0.052(4) 0.031(3) 0.033(4) 0.029(4)
C6 0.092(6) 0.089(5) 0.071(5) 0.049(5) 0.054(5) 0.023(5)
C7 0.054(5) 0.116(6) 0.060(5) 0.039(5) 0.033(4) 0.010(4)
C8 0.060(5) 0.154(7) 0.072(5) 0.072(5) 0.035(4) 0.052(5)
C9 0.044(4) 0.131(6) 0.065(5) 0.069(5) 0.033(4) 0.037(4)
P1 0.0497(10) 0.0543(10) 0.0362(9) 0.0255(8) 0.0159(8) 0.0121(9)
C111 0.043(4) 0.047(4) 0.033(3) 0.021(3) 0.019(3) 0.015(3)
C112 0.068(5) 0.060(4) 0.042(4) 0.023(4) 0.013(4) 0.019(4)
C113 0.078(5) 0.047(4) 0.061(5) 0.017(4) 0.015(4) 0.003(4)
C114 0.074(5) 0.058(5) 0.084(6) 0.045(4) 0.035(4) 0.030(4)
C115 0.058(5) 0.081(5) 0.068(5) 0.053(5) 0.018(4) 0.029(4)
C116 0.040(4) 0.068(5) 0.051(4) 0.034(4) 0.007(3) 0.011(3)
C121 0.044(4) 0.043(4) 0.037(4) 0.024(3) 0.013(3) 0.010(3)
C122 0.064(5) 0.092(5) 0.048(4) 0.045(4) 0.026(4) 0.029(4)
C123 0.081(6) 0.119(6) 0.057(5) 0.046(5) 0.023(4) 0.053(5)
C124 0.059(5) 0.088(5) 0.069(5) 0.032(4) 0.033(4) 0.025(4)
C125 0.085(6) 0.089(5) 0.091(6) 0.061(5) 0.061(5) 0.035(5)
C126 0.076(5) 0.084(5) 0.075(5) 0.060(4) 0.040(4) 0.040(4)
C131 0.052(4) 0.057(4) 0.047(4) 0.033(4) 0.018(3) 0.014(3)
C132 0.074(5) 0.062(5) 0.046(4) 0.020(4) 0.012(4) -0.005(4)
C133 0.065(5) 0.079(6) 0.092(6) 0.049(5) 0.018(5) -0.007(5)
C134 0.091(7) 0.059(5) 0.080(7) 0.024(5) -0.016(6) -0.009(5)
C135 0.083(6) 0.088(6) 0.068(6) 0.002(5) 0.017(5) -0.005(5)
C136 0.069(5) 0.073(5) 0.060(5) 0.009(4) 0.026(4) -0.003(4)
P2 0.0446(10) 0.0354(9) 0.0566(11) 0.0192(8) 0.0223(8) 0.0124(8)
C211 0.045(4) 0.038(4) 0.055(4) 0.015(3) 0.024(3) 0.012(3)
C212 0.046(4) 0.083(5) 0.115(7) 0.058(5) 0.035(4) 0.021(4)
C213 0.070(6) 0.088(6) 0.109(7) 0.043(5) 0.047(5) 0.000(5)
C214 0.051(5) 0.112(8) 0.090(7) 0.011(6) 0.039(5) 0.020(5)
C215 0.073(6) 0.138(8) 0.097(7) 0.054(6) 0.043(5) 0.057(6)
C216 0.064(5) 0.095(5) 0.106(6) 0.061(5) 0.056(5) 0.046(4)
C221 0.043(4) 0.041(4) 0.053(4) 0.024(3) 0.024(3) 0.014(3)
C222 0.059(4) 0.048(4) 0.077(5) 0.024(4) 0.033(4) 0.019(4)
C223 0.103(7) 0.066(5) 0.129(8) 0.070(6) 0.072(6) 0.041(5)
C224 0.104(8) 0.125(8) 0.146(9) 0.114(8) 0.092(7) 0.083(7)
C225 0.090(6) 0.113(7) 0.082(6) 0.068(6) 0.038(5) 0.050(6)
C226 0.066(5) 0.066(5) 0.071(5) 0.034(4) 0.028(4) 0.020(4)
C231 0.041(4) 0.047(4) 0.053(4) 0.023(3) 0.016(3) 0.008(3)
C232 0.057(5) 0.065(5) 0.062(5) 0.028(4) 0.017(4) 0.009(4)
C233 0.061(5) 0.091(6) 0.094(7) 0.051(5) 0.021(5) 0.018(5)
C234 0.089(6) 0.087(6) 0.062(6) 0.024(5) -0.002(5) -0.005(5)
C235 0.090(6) 0.069(5) 0.070(6) 0.003(5) 0.012(5) 0.007(5)
C236 0.069(5) 0.055(5) 0.071(5) 0.008(4) 0.018(4) 0.015(4)

loop_
_atom_type_symbol
_atom_type_description
_atom_type_scat_dispersion_real
_atom_type_scat_dispersion_imag
_atom_type_scat_source
C C 0.0033 0.0016 'International Tables Vol C Tables 4.2.6.8 and 6.1.1.4'
H H 0.0000 0.0000 'International Tables Vol C Tables 4.2.6.8 and 6.1.1.4'
O O 0.0106 0.0060 'International Tables Vol C Tables 4.2.6.8 and 6.1.1.4'
Cl Cl 0.1484 0.1585 'International Tables Vol C Tables 4.2.6.8 and 6.1.1.4'
Ag Ag -0.8971 1.1015 'International Tables Vol C Tables 4.2.6.8 and 6.1.1.4'
P P 0.1023 0.0942 'International Tables Vol C Tables 4.2.6.8 and 6.1.1.4'
S S 0.1246 0.1234 'International Tables Vol C Tables 4.2.6.8 and 6.1.1.4'

loop_
_geom_angle_atom_site_label_1
_geom_angle_atom_site_label_2
_geom_angle_atom_site_label_3
_geom_angle
_geom_angle_site_symmetry_1
_geom_angle_site_symmetry_3
_geom_angle_publ_flag
P1 Ag1 O1 120.91(10) . . ?
P1 Ag1 S 158.11(5) . . ?
O1 Ag1 S 80.11(10) . . ?
P1 Ag1 O2 90.37(8) . 2_565 ?
O1 Ag1 O2 85.15(11) . 2_565 ?
S Ag1 O2 98.04(8) . 2_565 ?
P1 Ag1 Ag2 127.50(4) . . ?
O1 Ag1 Ag2 90.80(9) . . ?
S Ag1 Ag2 51.56(3) . . ?
O2 Ag1 Ag2 48.64(7) 2_565 . ?
P1 Ag1 Ag2 106.49(4) . 2_565 ?
O1 Ag1 Ag2 18.74(9) . 2_565 ?
S Ag1 Ag2 95.33(3) . 2_565 ?
O2 Ag1 Ag2 72.10(7) 2_565 2_565 ?
Ag2 Ag1 Ag2 91.778(14) . 2_565 ?
P2 Ag2 O2 122.01(9) . 2_565 ?
P2 Ag2 S 127.75(5) . . ?
O2 Ag2 S 105.52(9) 2_565 . ?
P2 Ag2 O1 119.68(9) . 2_565 ?
O2 Ag2 O1 52.49(11) 2_565 2_565 ?
S Ag2 O1 105.46(9) . 2_565 ?
P2 Ag2 Ag1 147.29(4) . . ?
O2 Ag2 Ag1 58.59(8) 2_565 . ?
S Ag2 Ag1 49.39(3) . . ?
O1 Ag2 Ag1 87.48(8) 2_565 . ?
P2 Ag2 O1 175.42(7) . . ?
O2 Ag2 O1 61.18(10) 2_565 . ?
S Ag2 O1 51.18(6) . . ?
O1 Ag2 O1 58.95(12) 2_565 . ?
Ag1 Ag2 O1 36.60(5) . . ?
C2 S Ag1 99.46(18) . . ?
C2 S Ag2 107.37(16) . . ?
Ag1 S Ag2 79.06(4) . . ?
C1 O1 Ag1 116.9(3) . . ?
C1 O1 Ag2 91.0(3) . 2_565 ?
Ag1 O1 Ag2 143.74(17) . 2_565 ?
C1 O1 Ag2 76.0(3) . . ?
Ag1 O1 Ag2 52.60(7) . . ?
Ag2 O1 Ag2 121.05(12) 2_565 . ?
C1 O2 Ag2 93.9(3) . 2_565 ?
O2 C1 O1 122.5(5) . . ?
O2 C1 C2 118.9(5) . . ?
O1 C1 C2 118.6(5) . . ?
C3 C2 C1 116.5(5) . . ?
C3 C2 S 124.9(4) . . ?
C1 C2 S 118.5(4) . . ?
C2 C3 C4 133.7(5) . . ?
C9 C4 C5 113.9(6) . . ?
C9 C4 C3 125.2(6) . . ?
C5 C4 C3 120.9(5) . . ?
C6 C5 C4 123.1(6) . . ?
C6 C5 Cl 117.3(5) . . ?
C4 C5 Cl 119.6(5) . . ?
C5 C6 C7 120.5(6) . . ?
C8 C7 C6 118.6(7) . . ?
C7 C8 C9 120.4(7) . . ?
C4 C9 C8 123.5(6) . . ?
C121 P1 C111 104.0(3) . . ?
C121 P1 C131 105.3(3) . . ?
C111 P1 C131 105.3(3) . . ?
C121 P1 Ag1 112.34(19) . . ?
C111 P1 Ag1 114.57(18) . . ?
C131 P1 Ag1 114.4(2) . . ?
C116 C111 C112 118.4(5) . . ?
C116 C111 P1 124.8(5) . . ?
C112 C111 P1 116.8(4) . . ?
C113 C112 C111 120.9(6) . . ?
C114 C113 C112 120.2(6) . . ?
C115 C114 C113 120.1(6) . . ?
C114 C115 C116 119.9(6) . . ?
C111 C116 C115 120.5(6) . . ?
C122 C121 C126 117.0(6) . . ?
C122 C121 P1 118.6(5) . . ?
C126 C121 P1 124.3(5) . . ?
C121 C122 C123 121.0(6) . . ?
C124 C123 C122 121.2(7) . . ?
C123 C124 C125 118.2(7) . . ?
C124 C125 C126 120.9(7) . . ?
C121 C126 C125 121.6(6) . . ?
C136 C131 C132 117.3(6) . . ?
C136 C131 P1 125.3(5) . . ?
C132 C131 P1 117.4(5) . . ?
C133 C132 C131 121.3(6) . . ?
C134 C133 C132 118.6(7) . . ?
C135 C134 C133 121.0(8) . . ?
C134 C135 C136 120.4(8) . . ?
C135 C136 C131 121.5(7) . . ?
C211 P2 C231 104.2(3) . . ?
C211 P2 C221 103.1(3) . . ?
C231 P2 C221 106.8(3) . . ?
C211 P2 Ag2 114.17(19) . . ?
C231 P2 Ag2 110.36(19) . . ?
C221 P2 Ag2 117.06(19) . . ?
C212 C211 C216 117.7(6) . . ?
C212 C211 P2 118.1(5) . . ?
C216 C211 P2 124.2(5) . . ?
C211 C212 C213 121.0(7) . . ?
C214 C213 C212 121.1(8) . . ?
C215 C214 C213 118.5(8) . . ?
C214 C215 C216 121.8(8) . . ?
C211 C216 C215 119.9(7) . . ?
C226 C221 C222 118.9(6) . . ?
C226 C221 P2 118.6(5) . . ?
C222 C221 P2 122.5(5) . . ?
C223 C222 C221 119.5(7) . . ?
C224 C223 C222 120.7(8) . . ?
C223 C224 C225 120.5(8) . . ?
C224 C225 C226 119.9(8) . . ?
C221 C226 C225 120.5(7) . . ?
C232 C231 C236 119.4(6) . . ?
C232 C231 P2 118.0(5) . . ?
C236 C231 P2 122.7(5) . . ?
C231 C232 C233 120.1(6) . . ?
C234 C233 C232 119.4(7) . . ?
C235 C234 C233 120.4(7) . . ?
C234 C235 C236 120.6(7) . . ?
C235 C236 C231 120.0(6) . . ?

loop_
_geom_bond_atom_site_label_1
_geom_bond_atom_site_label_2
_geom_bond_distance
_geom_bond_site_symmetry_2
_geom_bond_publ_flag
Ag1 P1 2.3504(16) . ?
Ag1 O1 2.359(3) . ?
Ag1 S 2.4300(15) . ?
Ag1 O2 2.808(3) 2_565 ?
Ag1 Ag2 3.1429(7) . ?
Ag1 Ag2 4.6354(7) 2_565 ?
Ag2 P2 2.3905(15) . ?
Ag2 O2 2.470(4) 2_565 ?
Ag2 S 2.5072(14) . ?
Ag2 O1 2.519(3) 2_565 ?
Ag2 O1 3.956(3) . ?
Cl C5 1.746(6) . ?
S C2 1.764(5) . ?
O1 C1 1.271(6) . ?
O1 Ag2 2.519(3) 2_565 ?
O2 C1 1.245(6) . ?
O2 Ag2 2.470(4) 2_565 ?
C1 C2 1.516(7) . ?
C2 C3 1.335(7) . ?
C3 C4 1.451(7) . ?
C4 C9 1.371(7) . ?
C4 C5 1.411(7) . ?
C5 C6 1.361(8) . ?
C6 C7 1.369(8) . ?
C7 C8 1.355(8) . ?
C8 C9 1.384(8) . ?
P1 C121 1.802(6) . ?
P1 C111 1.802(5) . ?
P1 C131 1.813(6) . ?
C111 C116 1.379(6) . ?
C111 C112 1.383(7) . ?
C112 C113 1.375(7) . ?
C113 C114 1.370(7) . ?
C114 C115 1.365(7) . ?
C115 C116 1.393(7) . ?
C121 C122 1.354(7) . ?
C121 C126 1.367(7) . ?
C122 C123 1.386(8) . ?
C123 C124 1.343(9) . ?
C124 C125 1.352(8) . ?
C125 C126 1.369(8) . ?
C131 C136 1.372(8) . ?
C131 C132 1.387(8) . ?
C132 C133 1.383(8) . ?
C133 C134 1.365(10) . ?
C134 C135 1.345(10) . ?
C135 C136 1.361(8) . ?
P2 C211 1.810(6) . ?
P2 C231 1.824(6) . ?
P2 C221 1.833(6) . ?
C211 C212 1.362(8) . ?
C211 C216 1.370(7) . ?
C212 C213 1.375(8) . ?
C213 C214 1.344(9) . ?
C214 C215 1.337(10) . ?
C215 C216 1.383(9) . ?
C221 C226 1.368(7) . ?
C221 C222 1.390(7) . ?
C222 C223 1.377(8) . ?
C223 C224 1.335(9) . ?
C224 C225 1.369(9) . ?
C225 C226 1.369(8) . ?
C231 C232 1.363(7) . ?
C231 C236 1.393(7) . ?
C232 C233 1.392(8) . ?
C233 C234 1.369(9) . ?
C234 C235 1.358(9) . ?
C235 C236 1.359(8) . ?
